data_9000888
loop_
_publ_author_name
'Moore, P. B.'
'Araki, T.'

_publ_section_title
;
 Surinamite, ca. Mg3Al4Si3BeO16: its crystal structure and relation to
 sapphirine, ca. Mg2.8Al7.2Si1.2O16
;
_journal_name_full 'American Mineralogist'
_journal_page_first 804
_journal_page_last 810
_journal_volume 68
_journal_year 1983
_chemical_formula_sum 'Al8.48 Be1.89 Fe1.518 Mg3.884 O32 Si6.11'
_chemical_name_mineral Surinamite
_space_group_IT_number 13
_symmetry_space_group_name_Hall '-P 2yac'
_symmetry_space_group_name_H-M 'P 1 2/n 1'
_cell_angle_alpha 90
_cell_angle_beta 109.3
_cell_angle_gamma 90
_cell_length_a 9.916
_cell_length_b 11.384
_cell_length_c 9.631
_cell_formula_units_Z 2
_cell_volume 1026.085
_database_code_amcsd 0000907
_exptl_crystal_density_diffrn 3.588
_cod_original_formula_sum 'Mg3.884 Fe1.518 Al8.48 Be1.89 Si6.11 O32'
_cod_database_code 9000888

loop_
_space_group_symop_operation_xyz
x,y,z
1/2-x,y,1/2-z
1/2+x,-y,1/2+z
-x,-y,-z

loop_
_atom_site_aniso_label
_atom_site_aniso_U_11
_atom_site_aniso_U_22
_atom_site_aniso_U_33
_atom_site_aniso_U_12
_atom_site_aniso_U_13
_atom_site_aniso_U_23
Mg1 0.03195 0.06106 0.03014 -0.00594 0.01508 0.00105
Fe1 0.03195 0.06106 0.03014 -0.00594 0.01508 0.00105
Al2 0.02662 0.04333 0.03139 -0.00162 0.01508 -0.00157
Fe2 0.02662 0.04333 0.03139 -0.00162 0.01508 -0.00157
Al3 0.02396 0.03611 0.02470 -0.00054 0.01164 -0.00210
Fe3 0.02396 0.03611 0.02470 -0.00054 0.01164 -0.00210
Al4 0.03772 0.07091 0.45206 0.00000 0.02155 0.00000
Mg5 0.01642 0.04136 0.02721 0.00000 0.01164 0.00000
Fe5 0.01642 0.04136 0.02721 0.00000 0.01164 0.00000
Al6 0.02840 0.05712 0.02972 0.00000 0.00862 0.00000
Mg7 0.02041 0.03611 0.04018 0.00000 0.01939 0.00000
Fe7 0.02041 0.03611 0.04018 0.00000 0.01939 0.00000
Mg8 0.01686 0.03808 0.02637 0.00000 0.01164 0.00000
Fe8 0.01686 0.03808 0.02637 0.00000 0.01164 0.00000
Al9 0.02130 0.05121 0.02470 -0.00108 0.00733 0.00052
Be1 0.02751 0.04136 0.02595 -0.00270 0.00948 0.00210
Si1 0.02751 0.04136 0.02595 -0.00270 0.00948 0.00210
Si2 0.03239 0.05515 0.02972 0.00000 0.01379 0.00052
Si3 0.03283 0.06303 0.02930 -0.00108 0.01250 0.00105
Si4 0.03283 0.05121 0.02763 0.00162 0.01250 -0.00052
Al5 0.02263 0.03086 0.01800 0.00162 0.00948 -0.00157
O1 0.03195 0.05778 0.03683 -0.00054 0.01638 0.00367
O2 0.03505 0.05712 0.03725 0.00270 0.01595 0.00524
O3 0.03239 0.06040 0.03139 -0.00108 0.01379 0.00157
O4 0.03239 0.05712 0.03097 -0.00108 0.01121 0.00157
O5 0.03106 0.05843 0.03558 -0.00162 0.00991 0.00629
O6 0.03150 0.07091 0.03181 -0.00594 0.00948 0.00734
O7 0.03239 0.06565 0.03474 -0.00378 0.01508 0.00734
O8 0.03550 0.05778 0.04395 0.00108 0.01595 -0.00419
O9 0.03195 0.07222 0.02972 -0.00054 0.01077 0.00000
O10 0.03860 0.06237 0.04228 0.00108 0.01767 -0.00786
O11 0.04038 0.06828 0.03935 -0.00540 0.01508 0.00262
O12 0.03727 0.08469 0.03307 -0.00054 0.00733 -0.00419
O13 0.03195 0.06303 0.03139 0.00000 0.01121 -0.00052
O14 0.03417 0.06434 0.02972 -0.00432 0.01250 -0.00210
O15 0.03772 0.07156 0.04018 0.00594 0.01595 -0.00262
O16 0.03993 0.07288 0.03809 -0.00216 0.01551 -0.00210

loop_
_atom_site_label
_atom_site_fract_x
_atom_site_fract_y
_atom_site_fract_z
_atom_site_occupancy
Mg1 0.47718 0.65733 0.25876 0.58900
Fe1 0.47718 0.65733 0.25876 0.41100
Al2 0.50124 0.37756 0.26827 0.85300
Fe2 0.50124 0.37756 0.26827 0.14700
Al3 0.50226 0.11446 0.25443 0.94600
Fe3 0.50226 0.11446 0.25443 0.05400
Al4 0.25000 0.25314 0.25000 1.00000
Mg5 0.25000 0.96665 0.25000 0.95700
Fe5 0.25000 0.96665 0.25000 0.04300
Al6 0.75000 0.51164 0.25000 1.00000
Mg7 0.75000 0.25546 0.25000 0.79900
Fe7 0.75000 0.25546 0.25000 0.20100
Mg8 0.75000 0.97460 0.25000 0.95000
Fe8 0.75000 0.97460 0.25000 0.05000
Al9 0.00000 0.50000 0.50000 1.00000
Be1 0.32307 0.75235 0.45592 0.94500
Si1 0.32307 0.75235 0.45592 0.05500
Si2 0.07671 0.88380 0.44821 1.00000
Si3 0.30678 0.50165 0.43709 1.00000
Si4 0.56917 0.88011 0.44754 1.00000
Al5 0.82994 0.74462 0.45244 0.94100
O1 0.11631 0.99878 0.37095 1.00000
O2 0.61382 0.99424 0.37191 1.00000
O3 0.87706 0.11366 0.37042 1.00000
O4 0.37628 0.11562 0.37104 1.00000
O5 0.90335 0.86355 0.38761 1.00000
O6 0.39954 0.85556 0.38810 1.00000
O7 0.61041 0.24671 0.36210 1.00000
O8 0.64425 0.76573 0.39752 1.00000
O9 0.10811 0.25065 0.35473 1.00000
O10 0.14913 0.76935 0.40286 1.00000
O11 0.35898 0.62573 0.39176 1.00000
O12 0.37027 0.39285 0.36854 1.00000
O13 0.88120 0.61981 0.37314 1.00000
O14 0.88412 0.40015 0.35382 1.00000
O15 0.63209 0.50572 0.37948 1.00000
O16 0.12767 0.49848 0.38191 1.00000

loop_
_cod_related_entry_id
_cod_related_entry_database
_cod_related_entry_code
1 AMCSD 0000907
